data_7247766
loop_
_publ_author_name
'Jones, Isabelle M.'
'Turner, Gemma F.'
'Pitts, Kari'
'Powell, Rees'
'Riboldi-Tunnicliffe, Alan'
'Williamson, Rachel'
'Boer, Stephanie'
'Allen, Lauren'
'Moggach, Stephen A.'

_publ_section_title
;
 High-pressure induced guest-mediated gate opening behaviour of the
 Co-based framework ZIF-67
;
_journal_issue 47
_journal_name_full CrystEngComm
_journal_page_first 6533
_journal_page_last 6538
_journal_paper_doi 10.1039/D3CE00979C
_journal_volume 25
_journal_year 2023
_chemical_formula_moiety 'C8 H10 Co N4, 18(N0.5)'
_chemical_formula_sum 'C8 H10 Co N13'
_chemical_formula_weight 347.22
_chemical_name_common ZIF-67
_space_group_crystal_system cubic
_space_group_IT_number 217
_space_group_name_Hall 'I -4 2 3'
_space_group_name_H-M_alt 'I -4 3 m'
_atom_sites_solution_hydrogens geom
_atom_sites_solution_primary dual
_audit_creation_date 2023-10-03
_audit_creation_method
;
Olex2 1.5
(compiled 2023.08.24 svn.re1ec1418 for OlexSys, GUI svn.r6817)
;
_audit_update_record
;
2023-10-04 deposited with the CCDC.	2023-11-21 downloaded from the CCDC.
;
_cell_angle_alpha 90
_cell_angle_beta 90
_cell_angle_gamma 90
_cell_formula_units_Z 12
_cell_length_a 16.9247(6)
_cell_length_b 16.9247(6)
_cell_length_c 16.9247(6)
_cell_measurement_reflns_used 1908
_cell_measurement_temperature 293(2)
_cell_measurement_theta_max 20.7650
_cell_measurement_theta_min 3.3910
_cell_volume 4848.0(3)
_computing_cell_refinement 'CrysAlisPro 1.171.42.58a (Rigaku OD, 2022)'
_computing_data_collection 'CrysAlisPro 1.171.42.58a (Rigaku OD, 2022)'
_computing_data_reduction 'CrysAlisPro 1.171.42.58a (Rigaku OD, 2022)'
_computing_molecular_graphics 'Olex2 1.5 (Dolomanov et al., 2009)'
_computing_publication_material 'Olex2 1.5 (Dolomanov et al., 2009)'
_computing_structure_refinement 'SHELXL 2018/3 (Sheldrick, 2015)'
_computing_structure_solution 'SHELXT  (Sheldrick, 2015)'
_diffrn_ambient_temperature 293(2)
_diffrn_detector 'Hybrid Pixel Array Detector'
_diffrn_detector_area_resol_mean 10.0000
_diffrn_detector_type HyPix
_diffrn_measured_fraction_theta_full 0.989
_diffrn_measured_fraction_theta_max 0.989
_diffrn_measurement_details
;
List of Runs (angles in degrees, time in seconds):

  # Type    Start    End  Width  t~exp~   \w     \q     \k     \f   Frames
#--------------------------------------------------------------------------
  1  \w    -37.00  29.00   0.50   75.00    --  -24.44 -52.00  38.00  132
  2  \w    -27.00  -3.00   0.50   75.00    --   24.20  19.00-150.00   48
  3  \w    -23.00  16.00   0.50   75.00    --   24.20  67.00 -23.00   78
  4  \w    -36.00 -16.00   0.50   75.00    --  -24.44  38.00 150.00   40
  5  \w     -4.00  18.00   0.50   75.00    --  -24.44 -57.00  30.00   44
  6  \w    -36.00 -16.00   0.50   75.00    --  -24.44  38.00 -30.00   40
  7  \w    -36.00 -16.00   0.50   75.00    --   24.20  38.00  30.00   40
  8  \w     30.00  55.00   0.50   75.00    --   24.20 -99.00  30.00   50
  9  \w     30.00  71.00   0.50   75.00    --   24.20 -99.00-150.00   82
;
_diffrn_measurement_device 'four-circle diffractometer'
_diffrn_measurement_device_type 'XtaLAB Synergy, Single source at home/near, HyPix'
_diffrn_measurement_method '\w scans'
_diffrn_orient_matrix_type 'CrysAlisPro convention (1999,Acta A55,543-557)'
_diffrn_orient_matrix_UB_11 -0.0150047000
_diffrn_orient_matrix_UB_12 0.0070899000
_diffrn_orient_matrix_UB_13 -0.0384553000
_diffrn_orient_matrix_UB_21 0.0041370000
_diffrn_orient_matrix_UB_22 0.0412825000
_diffrn_orient_matrix_UB_23 0.0059706000
_diffrn_orient_matrix_UB_31 0.0389285000
_diffrn_orient_matrix_UB_32 -0.0016528000
_diffrn_orient_matrix_UB_33 -0.0154844000
_diffrn_radiation_monochromator mirror
_diffrn_radiation_probe x-ray
_diffrn_radiation_type 'Mo K\a'
_diffrn_radiation_wavelength 0.71073
_diffrn_reflns_av_R_equivalents 0.0942
_diffrn_reflns_av_unetI/netI 0.0517
_diffrn_reflns_Laue_measured_fraction_full 0.989
_diffrn_reflns_Laue_measured_fraction_max 0.989
_diffrn_reflns_limit_h_max 16
_diffrn_reflns_limit_h_min -16
_diffrn_reflns_limit_k_max 16
_diffrn_reflns_limit_k_min -16
_diffrn_reflns_limit_l_max 10
_diffrn_reflns_limit_l_min -11
_diffrn_reflns_number 5113
_diffrn_reflns_point_group_measured_fraction_full 0.990
_diffrn_reflns_point_group_measured_fraction_max 0.990
_diffrn_reflns_theta_full 20.799
_diffrn_reflns_theta_max 20.799
_diffrn_reflns_theta_min 3.405
_diffrn_source 'micro-focus sealed X-ray tube'
_diffrn_source_type 'PhotonJet (Mo) X-ray Source'
_diffrn_standards_number 0
_exptl_absorpt_coefficient_mu 1.080
_exptl_absorpt_correction_T_max 0.7445
_exptl_absorpt_correction_T_min 0.5158
_exptl_absorpt_correction_type multi-scan
_exptl_absorpt_process_details
;
SADABS-2016/2 (Bruker,2016/2) was used for absorption correction.
wR2(int) was 0.1139 before and 0.0835 after correction.
The Ratio of minimum to maximum transmission is 0.6928.
The \l/2 correction factor is Not present.
;
_exptl_crystal_colour 'clear bluish violet'
_exptl_crystal_colour_lustre clear
_exptl_crystal_colour_modifier bluish
_exptl_crystal_colour_primary violet
_exptl_crystal_density_diffrn 1.427
_exptl_crystal_description block
_exptl_crystal_F_000 2112
_exptl_crystal_recrystallization_method 'Re-crystallisation from solvent'
_exptl_crystal_size_max 0.14
_exptl_crystal_size_mid 0.1
_exptl_crystal_size_min 0.09
_refine_diff_density_max 0.730
_refine_diff_density_min -0.831
_refine_diff_density_rms 0.143
_refine_ls_abs_structure_details
;
 Flack x determined using 172 quotients [(I+)-(I-)]/[(I+)+(I-)]
 (Parsons, Flack and Wagner, Acta Cryst. B69 (2013) 249-259).
;
_refine_ls_abs_structure_Flack 0.08(3)
_refine_ls_extinction_method none
_refine_ls_goodness_of_fit_ref 1.113
_refine_ls_hydrogen_treatment constr
_refine_ls_matrix_type full
_refine_ls_number_parameters 45
_refine_ls_number_reflns 501
_refine_ls_number_restraints 10
_refine_ls_restrained_S_all 1.149
_refine_ls_R_factor_all 0.0867
_refine_ls_R_factor_gt 0.0816
_refine_ls_shift/su_max 0.001
_refine_ls_shift/su_mean 0.000
_refine_ls_structure_factor_coef Fsqd
_refine_ls_weighting_details 'w=1/[\s^2^(Fo^2^)+(0.1666P)^2^] where P=(Fo^2^+2Fc^2^)/3'
_refine_ls_weighting_scheme calc
_refine_ls_wR_factor_gt 0.2091
_refine_ls_wR_factor_ref 0.2136
_reflns_Friedel_coverage 0.777
_reflns_Friedel_fraction_full 0.991
_reflns_Friedel_fraction_max 0.991
_reflns_number_gt 458
_reflns_number_total 501
_reflns_threshold_expression 'I > 2\s(I)'
_cod_data_source_file d3ce00979c2.cif
_cod_data_source_block zif67_ln2_1600
_cod_depositor_comments 'Adding full bibliography for 7247762--7247779.cif.'
_cod_original_cell_volume 4848.0(5)
_cod_database_code 7247766
_shelx_shelxl_version_number 2018/3
_chemical_oxdiff_formula 'Co C8 H10 N4'
_chemical_oxdiff_usercomment 'ZIF67 @ 1.59 GPa in LN2'
_shelx_space_group_comment
;
The symmetry employed for this shelxl refinement is uniquely defined
by the following loop, which should always be used as a source of
symmetry information in preference to the above space-group names.
They are only intended as comments.
;
_shelx_estimated_absorpt_t_max 0.909
_shelx_estimated_absorpt_t_min 0.864
_diffrn_orient_matrix_axis[1] matrixX
_diffrn_orient_matrix_axis[2] matrixY
_diffrn_orient_matrix_axis[3] matrixZ
_olex2_refinement_description
;
1. Fixed Uiso
 At 1.2 times of:
  All C(H) groups
 At 1.5 times of:
  All C(H,H,H) groups
2. Restrained distances
 C2-C3
 1.55 with sigma of 0.02
 N1-C2
 1.337 with sigma of 0.01
 N1-C1
 1.387 with sigma of 0.01
 C1-C2
 2.175 with sigma of 0.01
 N4-N5
 1.08 with sigma of 0.02
 N9-N8
 1.09 with sigma of 0.02
3. Restrained planarity
 C1, N1, C2, C3
 with sigma of 0.1
4. Uiso/Uaniso restraints and constraints
Uanis(N1) = Uanis(C1) = Uanis(C2)
Uiso(N11) = Uiso(N10)
Uiso(N6) = Uiso(N7)
Uiso(N4) = Uiso(N5)
5. Rigid body (RIGU) restrains
 C2, C3
 with sigma for 1-2 distances of 0.004 and sigma for 1-3 distances of 0.004
6. Others
 Fixed Sof: H3A(0.5) H3B(0.5) H3C(0.5) N2(0.083333) N3(0.166667) N6(0.041667)
 N4(0.25) N7(0.125) N10(0.083333) N11(0.083333)
7.a Me refined with riding coordinates:
 C3(H3A,H3B,H3C)
7.b Aromatic/amide H refined with riding coordinates:
 C1(H1)
;
_olex2_submission_special_instructions 'No special instructions were received'
_oxdiff_exptl_absorpt_empirical_details
;
Empirical correction (ABSPACK) includes:
- Absorption correction using spherical harmonics
- Frame scaling
;
_oxdiff_exptl_absorpt_empirical_full_max 7.228
_oxdiff_exptl_absorpt_empirical_full_min 0.666

loop_
_space_group_symop_operation_xyz
'x, y, z'
'-x, -y, z'
'-x, y, -z'
'x, -y, -z'
'z, x, y'
'z, -x, -y'
'-z, -x, y'
'-z, x, -y'
'y, z, x'
'-y, z, -x'
'y, -z, -x'
'-y, -z, x'
'y, x, z'
'-y, -x, z'
'y, -x, -z'
'-y, x, -z'
'x, z, y'
'-x, z, -y'
'-x, -z, y'
'x, -z, -y'
'z, y, x'
'z, -y, -x'
'-z, y, -x'
'-z, -y, x'
'x+1/2, y+1/2, z+1/2'
'-x+1/2, -y+1/2, z+1/2'
'-x+1/2, y+1/2, -z+1/2'
'x+1/2, -y+1/2, -z+1/2'
'z+1/2, x+1/2, y+1/2'
'z+1/2, -x+1/2, -y+1/2'
'-z+1/2, -x+1/2, y+1/2'
'-z+1/2, x+1/2, -y+1/2'
'y+1/2, z+1/2, x+1/2'
'-y+1/2, z+1/2, -x+1/2'
'y+1/2, -z+1/2, -x+1/2'
'-y+1/2, -z+1/2, x+1/2'
'y+1/2, x+1/2, z+1/2'
'-y+1/2, -x+1/2, z+1/2'
'y+1/2, -x+1/2, -z+1/2'
'-y+1/2, x+1/2, -z+1/2'
'x+1/2, z+1/2, y+1/2'
'-x+1/2, z+1/2, -y+1/2'
'-x+1/2, -z+1/2, y+1/2'
'x+1/2, -z+1/2, -y+1/2'
'z+1/2, y+1/2, x+1/2'
'z+1/2, -y+1/2, -x+1/2'
'-z+1/2, y+1/2, -x+1/2'
'-z+1/2, -y+1/2, x+1/2'

loop_
_atom_site_label
_atom_site_type_symbol
_atom_site_fract_x
_atom_site_fract_y
_atom_site_fract_z
_atom_site_U_iso_or_equiv
_atom_site_adp_type
_atom_site_occupancy
_atom_site_site_symmetry_order
_atom_site_calc_flag
_atom_site_refinement_flags_posn
_atom_site_refinement_flags_adp
_atom_site_refinement_flags_occupancy
_atom_site_disorder_assembly
_atom_site_disorder_group
Co1 Co 0.500000 0.250000 0.000000 0.0353(16) Uani 1 4 d S T P . .
N1 N 0.5869(6) 0.3198(6) 0.0361(5) 0.038(2) Uani 1 1 d D . . . .
C2 C 0.6326(6) 0.3674(6) -0.0070(8) 0.038(2) Uani 1 2 d DS T P . .
C1 C 0.6045(8) 0.3380(9) 0.1139(6) 0.038(2) Uani 1 1 d D . . . .
H1 H 0.577882 0.311749 0.165415 0.045 Uiso 1 1 calc R U . . .
C3 C 0.6275(9) 0.3725(9) -0.0953(12) 0.043(6) Uani 1 2 d DS T P . .
H3A H 0.670278 0.414994 -0.116748 0.065 Uiso 0.5 1 calc R U P A -1
H3B H 0.639801 0.315125 -0.120776 0.065 Uiso 0.5 1 calc R U P A -1
H3C H 0.568639 0.391163 -0.112232 0.065 Uiso 0.5 1 calc R U P A -1
N2 N 0.500000 0.500000 0.000000 0.061(19) Uiso 0.6666 8 d S . P . .
N5 N 0.500000 0.500000 -0.232(2) 0.117(11) Uiso 1 4 d DS . P . .
N8 N 0.7794(13) 0.2206(13) 0.0709(19) 0.131(11) Uiso 1 2 d DS . P . .
N3 N 0.500000 0.500000 -0.036(3) 0.078(11) Uiso 0.6667 4 d S . P . .
N9 N 0.7648(14) 0.2352(14) 0.017(2) 0.130(12) Uiso 1 2 d DS . P . .
N6 N 0.768(6) 0.232(6) -0.232(6) 0.074(14) Uiso 0.25 6 d S . P . .
N4 N 0.5439(11) 0.4561(11) -0.229(4) 0.117(11) Uiso 0.5 2 d DS . P . .
N7 N 0.749(3) 0.251(3) -0.251(3) 0.074(14) Uiso 0.75 6 d S . P . .
N10 N 0.576(4) 0.424(4) -0.424(4) 0.07(3) Uiso 0.5 6 d S . P . .
N11 N 0.603(9) 0.445(7) -0.445(7) 0.07(3) Uiso 0.1667 2 d S . P . .
N12 N 0.8758(19) 0.1242(19) -0.1242(19) 0.14(2) Uiso 1 6 d S . P . .

loop_
_atom_site_aniso_label
_atom_site_aniso_U_11
_atom_site_aniso_U_22
_atom_site_aniso_U_33
_atom_site_aniso_U_23
_atom_site_aniso_U_13
_atom_site_aniso_U_12
Co1 0.0353(18) 0.035(2) 0.0353(18) 0.000 0.000 0.000
N1 0.034(5) 0.040(6) 0.039(4) 0.003(4) -0.004(4) -0.005(4)
C2 0.034(5) 0.040(6) 0.039(4) 0.003(4) -0.004(4) -0.005(4)
C1 0.034(5) 0.040(6) 0.039(4) 0.003(4) -0.004(4) -0.005(4)
C3 0.042(8) 0.042(8) 0.046(9) 0.010(7) -0.010(7) -0.013(12)

loop_
_atom_type_symbol
_atom_type_description
_atom_type_scat_dispersion_real
_atom_type_scat_dispersion_imag
_atom_type_scat_source
C C 0.0033 0.0016 'International Tables Vol C Tables 4.2.6.8 and 6.1.1.4'
H H 0.0000 0.0000 'International Tables Vol C Tables 4.2.6.8 and 6.1.1.4'
Co Co 0.3494 0.9721 'International Tables Vol C Tables 4.2.6.8 and 6.1.1.4'
N N 0.0061 0.0033 'International Tables Vol C Tables 4.2.6.8 and 6.1.1.4'

loop_
_axis.id
_axis.type
_axis.equipment
_axis.parity
_axis.depends_on
_axis.zero
_axis.vector[1]
_axis.vector[2]
_axis.vector[3]
source . source . . . 1.00000000 0.00000000 0.00003403
omega rotation goniometer -1 . 0.12240000 0.00000000 0.00000000 1.00000000
kappa rotation goniometer -1 omega 0.28425000 -0.76560404 0.00000000 0.64331210
phi rotation goniometer -1 kappa . -0.00006266 0.00000000 1.00000000
theta rotation goniometer -1 . 0.19892000 0.00000000 0.00000000 1.00000000
matrixX general general . phi . 1.00000000 0.00000000 0.00000000
matrixY general general . phi . 0.00000000 1.00000000 0.00000000
matrixZ general general . phi . 0.00000000 0.00000000 1.00000000
dacX translation general . phi . 0.00000000 1.00000000 0.00000000
dacY translation general . phi . -1.00000000 0.00000000 0.00000000
dacZ translation general . phi . 0.00000000 0.00000000 1.00000000

loop_
_geom_angle_atom_site_label_1
_geom_angle_atom_site_label_2
_geom_angle_atom_site_label_3
_geom_angle
_geom_angle_site_symmetry_1
_geom_angle_site_symmetry_3
_geom_angle_publ_flag
N1 Co1 N1 106.9(6) 46 48_554 ?
N1 Co1 N1 110.8(3) 48_554 . ?
N1 Co1 N1 110.8(3) 46 . ?
N1 Co1 N1 110.8(3) 46 3_655 ?
N1 Co1 N1 110.8(3) 48_554 3_655 ?
N1 Co1 N1 106.9(6) 3_655 . ?
C2 N1 Co1 128.4(7) . . ?
C2 N1 C1 105.2(9) . . ?
C1 N1 Co1 125.8(8) . . ?
N1 C2 N1 113.6(11) . 14_665 ?
N1 C2 C3 123.1(6) 14_665 . ?
N1 C2 C3 123.1(6) . . ?
N1 C1 H1 126.0 . . ?
C1 C1 N1 108.0(7) 14_665 . ?
C1 C1 H1 126.0 14_665 . ?
C2 C3 H3A 109.5 . . ?
C2 C3 H3B 109.5 . . ?
C2 C3 H3C 109.5 . . ?
H3A C3 H3B 109.5 . . ?
H3A C3 H3C 109.5 . . ?
H3B C3 H3C 109.5 . . ?
N3 N2 N3 180.0 3_655 . ?
N4 N5 N4 175(10) 2_665 . ?
N2 N3 N3 0.000(4) . 3_655 ?
N11 N10 N11 115(10) 6_665 12_654 ?
N11 N10 N11 115(10) 12_654 . ?
N11 N10 N11 115(10) 6_665 . ?
N10 N11 N11 32(8) . 6_665 ?
N10 N11 N11 32(8) . 12_654 ?
N11 N11 N11 60.00(3) 6_665 12_654 ?

loop_
_geom_bond_atom_site_label_1
_geom_bond_atom_site_label_2
_geom_bond_distance
_geom_bond_site_symmetry_2
_geom_bond_publ_flag
Co1 N1 1.984(9) 46 ?
Co1 N1 1.984(9) . ?
Co1 N1 1.984(9) 48_554 ?
Co1 N1 1.984(9) 3_655 ?
N1 C2 1.333(10) . ?
N1 C1 1.385(11) . ?
C2 C3 1.50(2) . ?
C1 C1 1.38(3) 14_665 ?
C1 H1 1.0770 . ?
C3 H3A 1.0830 . ?
C3 H3B 1.0830 . ?
C3 H3C 1.0830 . ?
N2 N3 0.61(5) 3_655 ?
N2 N3 0.61(5) . ?
N5 N4 1.05(3) . ?
N5 N4 1.05(3) 2_665 ?
N8 N9 0.98(2) . ?
N3 N3 1.22(10) 3_655 ?
N6 N7 0.57(19) . ?
N10 N11 0.67(15) . ?
N10 N11 0.67(15) 6_665 ?
N10 N11 0.67(15) 12_654 ?
N11 N11 1.1(2) 6_665 ?
N11 N11 1.1(2) 12_654 ?

loop_
_geom_torsion_atom_site_label_1
_geom_torsion_atom_site_label_2
_geom_torsion_atom_site_label_3
_geom_torsion_atom_site_label_4
_geom_torsion
_geom_torsion_site_symmetry_1
_geom_torsion_site_symmetry_2
_geom_torsion_site_symmetry_3
_geom_torsion_site_symmetry_4
_geom_torsion_publ_flag
Co1 N1 C2 N1 173.1(5) . . . 14_665 ?
Co1 N1 C2 C3 -3(2) . . . . ?
Co1 N1 C1 C1 -172.6(6) . . . 14_665 ?
C2 N1 C1 C1 -1.2(10) . . . 14_665 ?
C1 N1 C2 N1 2.1(18) . . . 14_665 ?
C1 N1 C2 C3 -174.5(13) . . . . ?
N11 N10 N11 N11 -137(63) 12_654 . . 6_665 ?
N11 N10 N11 N11 137(63) 6_665 . . 12_654 ?
